data_7051723
loop_
_publ_author_name
'Gabrielli, William F.'
'Nogai, Stefan D.'
'McKenzie, Jean M.'
'Cronje, Stephanie'
'Raubenheimer, Helgard G.'

_publ_section_title
;
 Tetrazolyl and tetrazolylidene complexes of gold: a synthetic and
 structural study
;
_journal_issue 11
_journal_name_full 'New Journal of Chemistry'
_journal_page_first 2208
_journal_paper_doi 10.1039/b907022b
_journal_volume 33
_journal_year 2009
_chemical_formula_moiety 'C36 H63 Au2 N11 O'
_chemical_formula_sum 'C36 H63 Au2 N11 O'
_chemical_formula_weight 1059.91
_chemical_name_systematic
;
?
;
_space_group_IT_number 2
_symmetry_cell_setting triclinic
_symmetry_space_group_name_Hall '-P 1'
_symmetry_space_group_name_H-M 'P -1'
_atom_sites_solution_hydrogens geom
_atom_sites_solution_primary direct
_atom_sites_solution_secondary difmap
_audit_creation_method SHELXL-97
_cell_angle_alpha 95.641(4)
_cell_angle_beta 98.979(4)
_cell_angle_gamma 110.714(4)
_cell_formula_units_Z 2
_cell_length_a 10.569(3)
_cell_length_b 12.484(3)
_cell_length_c 16.827(5)
_cell_measurement_temperature 173(2)
_cell_volume 2022.7(10)
_computing_cell_refinement 'SAINT (Bruker, 2002)'
_computing_data_collection 'SMART (Bruker, 2001)'
_computing_data_reduction SAINT
_computing_molecular_graphics
;
X-Seed (Barbour, 2001; Atwood and Barbour, 2003)
;
_computing_publication_material 'SHELXL-97 (Sheldrick, 1997)'
_computing_structure_refinement 'SHELXL-97 (Sheldrick, 1997)'
_computing_structure_solution 'SHELXS-97 (Sheldrick, 1997)'
_diffrn_ambient_temperature 173(2)
_diffrn_measured_fraction_theta_full 0.995
_diffrn_measured_fraction_theta_max 0.995
_diffrn_measurement_device_type 'Bruker APEX CCD area-detector'
_diffrn_measurement_method \w
_diffrn_radiation_monochromator graphite
_diffrn_radiation_source 'fine-focus sealed tube'
_diffrn_radiation_type MoK\a
_diffrn_radiation_wavelength 0.71073
_diffrn_reflns_av_R_equivalents 0.0635
_diffrn_reflns_av_sigmaI/netI 0.0813
_diffrn_reflns_limit_h_max 12
_diffrn_reflns_limit_h_min -12
_diffrn_reflns_limit_k_max 15
_diffrn_reflns_limit_k_min -15
_diffrn_reflns_limit_l_max 20
_diffrn_reflns_limit_l_min -20
_diffrn_reflns_number 19845
_diffrn_reflns_theta_full 25.35
_diffrn_reflns_theta_max 25.35
_diffrn_reflns_theta_min 1.77
_exptl_absorpt_coefficient_mu 7.287
_exptl_absorpt_correction_T_max 0.5294
_exptl_absorpt_correction_T_min 0.3235
_exptl_absorpt_correction_type multi-scan
_exptl_absorpt_process_details 'SADABS, Blessing, Acta Cryst. A51 (1995) 33-38'
_exptl_crystal_colour colourless
_exptl_crystal_density_diffrn 1.740
_exptl_crystal_density_method 'not measured'
_exptl_crystal_description block
_exptl_crystal_F_000 1044
_exptl_crystal_size_max 0.20
_exptl_crystal_size_mid 0.10
_exptl_crystal_size_min 0.10
_refine_diff_density_max 2.108
_refine_diff_density_min -2.521
_refine_diff_density_rms 0.200
_refine_ls_extinction_method none
_refine_ls_goodness_of_fit_ref 1.077
_refine_ls_hydrogen_treatment constr
_refine_ls_matrix_type full
_refine_ls_number_parameters 599
_refine_ls_number_reflns 7361
_refine_ls_number_restraints 258
_refine_ls_restrained_S_all 1.067
_refine_ls_R_factor_all 0.0874
_refine_ls_R_factor_gt 0.0589
_refine_ls_shift/su_max 0.000
_refine_ls_shift/su_mean 0.000
_refine_ls_structure_factor_coef Fsqd
_refine_ls_weighting_details 'calc w=1/[\s^2^(Fo^2^)+(0.0582P)^2^+0.2758P] where P=(Fo^2^+2Fc^2^)/3'
_refine_ls_weighting_scheme calc
_refine_ls_wR_factor_gt 0.1180
_refine_ls_wR_factor_ref 0.1283
_reflns_number_gt 5387
_reflns_number_total 7361
_reflns_threshold_expression >2sigma(I)
_cod_data_source_file b907022b.txt
_cod_data_source_block compound_9.10
_cod_original_cell_volume 2022.8(9)
_cod_original_sg_symbol_H-M P-1
_cod_database_code 7051723

loop_
_symmetry_equiv_pos_as_xyz
'x, y, z'
'-x, -y, -z'

loop_
_atom_site_label
_atom_site_type_symbol
_atom_site_fract_x
_atom_site_fract_y
_atom_site_fract_z
_atom_site_U_iso_or_equiv
_atom_site_adp_type
_atom_site_occupancy
_atom_site_symmetry_multiplicity
_atom_site_calc_flag
_atom_site_refinement_flags
_atom_site_disorder_assembly
_atom_site_disorder_group
Au1 Au 0.59133(5) 0.40229(3) 0.36592(2) 0.02795(14) Uani 1 1 d . . .
Au2 Au 0.78808(5) 0.38024(3) 0.23688(3) 0.03107(15) Uani 1 1 d . . .
O1 O 0.4889(8) 0.5907(6) 0.3260(4) 0.0364(19) Uani 1 1 d . . .
N3 N 0.4523(10) 0.4575(8) 0.2203(5) 0.036(2) Uani 1 1 d . . .
C1 C 0.5036(12) 0.4926(9) 0.2991(7) 0.032(3) Uani 1 1 d . B .
C2 C 0.5391(16) 0.6339(11) 0.4136(7) 0.052(4) Uani 1 1 d . . .
H2A H 0.6311 0.6300 0.4310 0.062 Uiso 1 1 calc R . .
H2B H 0.4749 0.5848 0.4443 0.062 Uiso 1 1 calc R . .
C3 C 0.549(2) 0.7550(13) 0.4313(9) 0.082(6) Uani 1 1 d . . .
H3A H 0.6048 0.8016 0.3965 0.123 Uiso 1 1 calc R . .
H3B H 0.5926 0.7868 0.4887 0.123 Uiso 1 1 calc R . .
H3C H 0.4562 0.7571 0.4204 0.123 Uiso 1 1 calc R . .
C4 C 0.9562(11) 0.4960(9) 0.3219(7) 0.028(3) Uani 1 1 d . C .
N4 N 0.9754(9) 0.6087(7) 0.3324(5) 0.028(2) Uani 1 1 d . . .
N5 N 1.0454(10) 0.4643(8) 0.3678(6) 0.038(2) Uani 1 1 d . . .
C11 C 0.6694(12) 0.3092(9) 0.4355(6) 0.030(3) Uani 1 1 d . . .
N12 N 0.6363(10) 0.1914(7) 0.4187(5) 0.037(2) Uani 1 1 d . . .
N13 N 0.7062(12) 0.1569(8) 0.4788(7) 0.051(3) Uani 1 1 d . . .
N14 N 0.7786(11) 0.2471(8) 0.5314(6) 0.046(3) Uani 1 1 d . . .
N15 N 0.7592(10) 0.3446(8) 0.5066(6) 0.037(2) Uani 1 1 d . . .
C12 C 0.5387(12) 0.1061(9) 0.3493(6) 0.034(3) Uani 1 1 d . . .
H12 H 0.4937 0.1482 0.3143 0.040 Uiso 1 1 calc R . .
C13 C 0.4264(12) 0.0138(11) 0.3778(7) 0.045(3) Uani 1 1 d . . .
H13A H 0.3763 0.0508 0.4089 0.054 Uiso 1 1 calc R . .
H13B H 0.4685 -0.0272 0.4146 0.054 Uiso 1 1 calc R . .
C14 C 0.3239(13) -0.0744(11) 0.3046(8) 0.054(4) Uani 1 1 d . . .
H14A H 0.2552 -0.1369 0.3248 0.065 Uiso 1 1 calc R . .
H14B H 0.2737 -0.0350 0.2715 0.065 Uiso 1 1 calc R . .
C15 C 0.3955(14) -0.1258(9) 0.2527(7) 0.048(4) Uani 1 1 d . . .
H15A H 0.3274 -0.1778 0.2045 0.057 Uiso 1 1 calc R . .
H15B H 0.4358 -0.1734 0.2839 0.057 Uiso 1 1 calc R . .
C16 C 0.5105(13) -0.0330(10) 0.2239(7) 0.043(3) Uani 1 1 d . . .
H16A H 0.5596 -0.0705 0.1923 0.052 Uiso 1 1 calc R . .
H16B H 0.4698 0.0097 0.1879 0.052 Uiso 1 1 calc R . .
C17 C 0.6123(12) 0.0517(9) 0.2976(7) 0.036(3) Uani 1 1 d . . .
H17A H 0.6588 0.0100 0.3309 0.043 Uiso 1 1 calc R . .
H17B H 0.6840 0.1135 0.2786 0.043 Uiso 1 1 calc R . .
C21 C 0.6218(12) 0.2716(9) 0.1527(7) 0.032(3) Uani 1 1 d . A .
N22 N 0.6174(10) 0.1917(8) 0.0897(6) 0.044(3) Uani 1 1 d . . .
N23 N 0.4863(11) 0.1397(8) 0.0452(6) 0.042(3) Uani 1 1 d . A .
N24 N 0.4120(11) 0.1830(8) 0.0817(6) 0.045(3) Uani 1 1 d . . .
N25 N 0.4922(11) 0.2639(8) 0.1475(6) 0.043(3) Uani 1 1 d . A .
C41 C 0.8887(12) 0.6598(9) 0.2869(7) 0.031(3) Uani 1 1 d . . .
H41 H 0.7904 0.6043 0.2768 0.037 Uiso 1 1 calc R . .
C42 C 0.9006(14) 0.7718(10) 0.3375(8) 0.048(3) Uani 1 1 d . . .
H42A H 0.8691 0.7548 0.3890 0.058 Uiso 1 1 calc R . .
H42B H 0.9986 0.8255 0.3518 0.058 Uiso 1 1 calc R . .
C43 C 0.8148(15) 0.8297(12) 0.2918(10) 0.066(5) Uani 1 1 d . . .
H43A H 0.7160 0.7784 0.2819 0.079 Uiso 1 1 calc R . .
H43B H 0.8268 0.9031 0.3262 0.079 Uiso 1 1 calc R . .
C44 C 0.8526(16) 0.8557(12) 0.2120(9) 0.063(4) Uani 1 1 d . . .
H44A H 0.9484 0.9133 0.2212 0.076 Uiso 1 1 calc R . .
H44B H 0.7899 0.8887 0.1829 0.076 Uiso 1 1 calc R . .
C45 C 0.8400(12) 0.7393(11) 0.1594(8) 0.043(3) Uani 1 1 d . . .
H45A H 0.7421 0.6852 0.1460 0.052 Uiso 1 1 calc R . .
H45B H 0.8698 0.7561 0.1076 0.052 Uiso 1 1 calc R . .
C46 C 0.9273(12) 0.6821(10) 0.2044(7) 0.038(3) Uani 1 1 d . . .
H46A H 1.0262 0.7328 0.2131 0.046 Uiso 1 1 calc R . .
H46B H 0.9135 0.6075 0.1710 0.046 Uiso 1 1 calc R . .
C22A C 0.736(2) 0.195(2) 0.0587(11) 0.034(5) Uani 0.562(16) 1 d PDU A 1
H22A H 0.8088 0.2745 0.0753 0.041 Uiso 0.562(16) 1 calc PR A 1
C23A C 0.711(3) 0.161(3) -0.0310(11) 0.040(6) Uani 0.562(16) 1 d PDU A 1
H23A H 0.6772 0.2154 -0.0580 0.048 Uiso 0.562(16) 1 calc PR A 1
H23B H 0.6381 0.0821 -0.0475 0.048 Uiso 0.562(16) 1 calc PR A 1
C24A C 0.841(2) 0.161(2) -0.0599(12) 0.045(6) Uani 0.562(16) 1 d PDU A 1
H24A H 0.8180 0.1320 -0.1193 0.054 Uiso 0.562(16) 1 calc PR A 1
H24B H 0.9102 0.2416 -0.0501 0.054 Uiso 0.562(16) 1 calc PR A 1
C25A C 0.902(3) 0.086(2) -0.0156(12) 0.046(6) Uani 0.562(16) 1 d PDU A 1
H25A H 0.8412 0.0035 -0.0352 0.055 Uiso 0.562(16) 1 calc PR A 1
H25B H 0.9932 0.0976 -0.0288 0.055 Uiso 0.562(16) 1 calc PR A 1
C26A C 0.918(3) 0.112(3) 0.0753(13) 0.040(5) Uani 0.562(16) 1 d PDU A 1
H26A H 0.9929 0.1888 0.0965 0.049 Uiso 0.562(16) 1 calc PR A 1
H26B H 0.9458 0.0530 0.1005 0.049 Uiso 0.562(16) 1 calc PR A 1
C27A C 0.785(2) 0.1119(18) 0.0999(14) 0.035(5) Uani 0.562(16) 1 d PDU A 1
H27A H 0.7127 0.0328 0.0845 0.042 Uiso 0.562(16) 1 calc PR A 1
H27B H 0.8016 0.1345 0.1598 0.042 Uiso 0.562(16) 1 calc PR A 1
C22B C 0.727(3) 0.136(3) 0.0692(14) 0.034(5) Uani 0.438(16) 1 d PDU A 2
H22B H 0.6746 0.0500 0.0563 0.040 Uiso 0.438(16) 1 calc PR A 2
C23B C 0.767(3) 0.171(4) -0.0074(16) 0.044(7) Uani 0.438(16) 1 d PDU A 2
H23C H 0.8150 0.2566 0.0013 0.053 Uiso 0.438(16) 1 calc PR A 2
H23D H 0.6829 0.1496 -0.0503 0.053 Uiso 0.438(16) 1 calc PR A 2
C24B C 0.862(3) 0.114(3) -0.0369(15) 0.040(6) Uani 0.438(16) 1 d PDU A 2
H24C H 0.8129 0.0290 -0.0506 0.048 Uiso 0.438(16) 1 calc PR A 2
H24D H 0.8907 0.1434 -0.0865 0.048 Uiso 0.438(16) 1 calc PR A 2
C25B C 0.988(2) 0.143(2) 0.0297(13) 0.036(6) Uani 0.438(16) 1 d PDU A 2
H25C H 1.0396 0.2282 0.0413 0.043 Uiso 0.438(16) 1 calc PR A 2
H25D H 1.0499 0.1064 0.0110 0.043 Uiso 0.438(16) 1 calc PR A 2
C26B C 0.949(3) 0.101(4) 0.1068(16) 0.037(6) Uani 0.438(16) 1 d PDU A 2
H26C H 1.0330 0.1250 0.1504 0.045 Uiso 0.438(16) 1 calc PR A 2
H26D H 0.9051 0.0156 0.0970 0.045 Uiso 0.438(16) 1 calc PR A 2
C27B C 0.849(3) 0.154(3) 0.1333(14) 0.042(6) Uani 0.438(16) 1 d PDU A 2
H27C H 0.8161 0.1203 0.1806 0.051 Uiso 0.438(16) 1 calc PR A 2
H27D H 0.8991 0.2387 0.1516 0.051 Uiso 0.438(16) 1 calc PR A 2
C31A C 0.3796(12) 0.5126(12) 0.1661(7) 0.049(3) Uani 0.734(11) 1 d PDU B 1
H31A H 0.4278 0.5983 0.1841 0.059 Uiso 0.734(11) 1 calc PR B 1
C32A C 0.3982(17) 0.4866(16) 0.0796(9) 0.047(5) Uani 0.734(11) 1 d PDU B 1
H32A H 0.4979 0.5175 0.0784 0.056 Uiso 0.734(11) 1 calc PR B 1
H32B H 0.3618 0.4015 0.0616 0.056 Uiso 0.734(11) 1 calc PR B 1
C33A C 0.3238(17) 0.5404(15) 0.0214(10) 0.043(4) Uani 0.734(11) 1 d PDU B 1
H33A H 0.3294 0.5150 -0.0352 0.051 Uiso 0.734(11) 1 calc PR B 1
H33B H 0.3701 0.6260 0.0340 0.051 Uiso 0.734(11) 1 calc PR B 1
C34A C 0.1729(17) 0.5060(17) 0.0273(9) 0.048(4) Uani 0.734(11) 1 d PDU B 1
H34A H 0.1296 0.5473 -0.0085 0.057 Uiso 0.734(11) 1 calc PR B 1
H34B H 0.1238 0.4215 0.0078 0.057 Uiso 0.734(11) 1 calc PR B 1
C35A C 0.1576(17) 0.5345(16) 0.1135(9) 0.050(4) Uani 0.734(11) 1 d PDU B 1
H35A H 0.1938 0.6199 0.1300 0.060 Uiso 0.734(11) 1 calc PR B 1
H35B H 0.0584 0.5039 0.1158 0.060 Uiso 0.734(11) 1 calc PR B 1
C36A C 0.2333(15) 0.4841(14) 0.1723(9) 0.042(4) Uani 0.734(11) 1 d PDU B 1
H36A H 0.2301 0.5132 0.2286 0.050 Uiso 0.734(11) 1 calc PR B 1
H36B H 0.1851 0.3986 0.1623 0.050 Uiso 0.734(11) 1 calc PR B 1
C31B C 0.3796(12) 0.5126(12) 0.1661(7) 0.049(3) Uani 0.27 1 d PDU B 2
H31B H 0.3406 0.5571 0.2011 0.059 Uiso 0.266(11) 1 calc PR B 2
C32B C 0.259(4) 0.409(2) 0.116(2) 0.07(2) Uani 0.266(11) 1 d PDU B 2
H32C H 0.2949 0.3571 0.0861 0.088 Uiso 0.266(11) 1 calc PR B 2
H32D H 0.2040 0.3648 0.1526 0.088 Uiso 0.266(11) 1 calc PR B 2
C33B C 0.167(3) 0.445(4) 0.055(2) 0.052(10) Uani 0.266(11) 1 d PDU B 2
H33C H 0.1135 0.4800 0.0848 0.063 Uiso 0.266(11) 1 calc PR B 2
H33D H 0.1013 0.3757 0.0168 0.063 Uiso 0.266(11) 1 calc PR B 2
C34B C 0.250(4) 0.532(3) 0.008(2) 0.032(8) Uani 0.266(11) 1 d PDU B 2
H34C H 0.1874 0.5606 -0.0259 0.039 Uiso 0.266(11) 1 calc PR B 2
H34D H 0.2902 0.4927 -0.0291 0.039 Uiso 0.266(11) 1 calc PR B 2
C35B C 0.365(4) 0.634(2) 0.064(2) 0.064(14) Uani 0.266(11) 1 d PDU B 2
H35C H 0.4177 0.6877 0.0305 0.077 Uiso 0.266(11) 1 calc PR B 2
H35D H 0.3245 0.6770 0.0981 0.077 Uiso 0.266(11) 1 calc PR B 2
C36B C 0.461(3) 0.594(3) 0.117(2) 0.065(13) Uani 0.266(11) 1 d PDU B 2
H36C H 0.5047 0.5540 0.0836 0.077 Uiso 0.266(11) 1 calc PR B 2
H36D H 0.5341 0.6611 0.1542 0.077 Uiso 0.266(11) 1 calc PR B 2
C51A C 1.0475(13) 0.3463(9) 0.3597(6) 0.043(3) Uani 0.524(11) 1 d PDU C 1
H51A H 0.9464 0.2979 0.3489 0.052 Uiso 0.524(11) 1 calc PR C 1
C52A C 1.093(2) 0.3229(15) 0.4396(10) 0.036(5) Uani 0.524(11) 1 d PDU C 1
H52A H 1.0347 0.3372 0.4767 0.043 Uiso 0.524(11) 1 calc PR C 1
H52B H 1.1896 0.3771 0.4621 0.043 Uiso 0.524(11) 1 calc PR C 1
C53A C 1.086(3) 0.1954(16) 0.4370(12) 0.037(5) Uani 0.524(11) 1 d PDU C 1
H53A H 1.1350 0.1872 0.4898 0.045 Uiso 0.524(11) 1 calc PR C 1
H53B H 0.9884 0.1413 0.4275 0.045 Uiso 0.524(11) 1 calc PR C 1
C54A C 1.153(2) 0.1656(19) 0.3680(10) 0.034(5) Uani 0.524(11) 1 d PDU C 1
H54A H 1.2525 0.2162 0.3800 0.041 Uiso 0.524(11) 1 calc PR C 1
H54B H 1.1463 0.0841 0.3651 0.041 Uiso 0.524(11) 1 calc PR C 1
C55A C 1.084(2) 0.1818(15) 0.2855(11) 0.033(5) Uani 0.524(11) 1 d PDU C 1
H55A H 0.9874 0.1248 0.2703 0.040 Uiso 0.524(11) 1 calc PR C 1
H55B H 1.1335 0.1671 0.2430 0.040 Uiso 0.524(11) 1 calc PR C 1
C56A C 1.084(2) 0.3063(16) 0.2892(11) 0.042(6) Uani 0.524(11) 1 d PDU C 1
H56A H 1.1778 0.3600 0.2865 0.051 Uiso 0.524(11) 1 calc PR C 1
H56B H 1.0191 0.3082 0.2408 0.051 Uiso 0.524(11) 1 calc PR C 1
C51B C 1.0475(13) 0.3463(9) 0.3597(6) 0.043(3) Uani 0.48 1 d PDU C 2
H51B H 1.0048 0.3092 0.3016 0.052 Uiso 0.476(11) 1 calc PR C 2
C52B C 0.968(2) 0.2732(16) 0.4084(15) 0.044(6) Uani 0.476(11) 1 d PDU C 2
H52C H 0.8708 0.2657 0.3936 0.053 Uiso 0.476(11) 1 calc PR C 2
H52D H 1.0036 0.3089 0.4666 0.053 Uiso 0.476(11) 1 calc PR C 2
C53B C 0.976(2) 0.1504(16) 0.3958(17) 0.041(6) Uani 0.476(11) 1 d PDU C 2
H53C H 0.9260 0.1034 0.4333 0.050 Uiso 0.476(11) 1 calc PR C 2
H53D H 0.9300 0.1109 0.3392 0.050 Uiso 0.476(11) 1 calc PR C 2
C54B C 1.1260(19) 0.1576(18) 0.4117(15) 0.031(5) Uani 0.476(11) 1 d PDU C 2
H54C H 1.1675 0.1863 0.4704 0.037 Uiso 0.476(11) 1 calc PR C 2
H54D H 1.1265 0.0787 0.3985 0.037 Uiso 0.476(11) 1 calc PR C 2
C55B C 1.215(2) 0.2378(17) 0.3613(14) 0.037(5) Uani 0.476(11) 1 d PDU C 2
H55C H 1.1863 0.2023 0.3030 0.044 Uiso 0.476(11) 1 calc PR C 2
H55D H 1.3135 0.2504 0.3800 0.044 Uiso 0.476(11) 1 calc PR C 2
C56B C 1.1946(19) 0.3557(16) 0.3730(16) 0.046(6) Uani 0.476(11) 1 d PDU C 2
H56C H 1.2416 0.3970 0.4291 0.055 Uiso 0.476(11) 1 calc PR C 2
H56D H 1.2409 0.4038 0.3347 0.055 Uiso 0.476(11) 1 calc PR C 2
H3 H 0.3835 0.4028 0.2398 0.050 Uiso 1 1 d . . .
H4 H 0.9890 0.6410 0.3874 0.050 Uiso 1 1 d . . .
H5 H 1.1576 0.5185 0.3567 0.050 Uiso 1 1 d . . .

loop_
_atom_site_aniso_label
_atom_site_aniso_U_11
_atom_site_aniso_U_22
_atom_site_aniso_U_33
_atom_site_aniso_U_23
_atom_site_aniso_U_13
_atom_site_aniso_U_12
Au1 0.0392(3) 0.0175(2) 0.0255(3) -0.00092(18) 0.0028(2) 0.0116(2)
Au2 0.0455(3) 0.0127(2) 0.0260(3) -0.00146(18) 0.0018(2) 0.0037(2)
O1 0.057(5) 0.033(5) 0.025(4) 0.001(4) 0.009(4) 0.025(4)
N3 0.035(6) 0.041(6) 0.026(5) 0.006(5) -0.006(4) 0.014(5)
C1 0.038(7) 0.023(6) 0.034(7) -0.006(5) 0.002(5) 0.015(5)
C2 0.108(12) 0.038(8) 0.027(7) 0.008(6) 0.014(7) 0.048(8)
C3 0.153(17) 0.053(10) 0.052(10) -0.006(8) 0.014(11) 0.061(11)
C4 0.026(6) 0.015(5) 0.031(6) -0.002(5) 0.007(5) -0.004(5)
N4 0.042(6) 0.013(4) 0.025(5) -0.007(4) 0.007(4) 0.006(4)
N5 0.055(7) 0.017(5) 0.038(6) 0.003(4) 0.003(5) 0.011(5)
C11 0.046(7) 0.014(5) 0.021(6) -0.004(4) 0.005(5) 0.005(5)
N12 0.051(6) 0.016(5) 0.027(5) -0.008(4) -0.021(5) 0.008(4)
N13 0.065(8) 0.020(5) 0.050(7) 0.003(5) -0.012(6) 0.007(5)
N14 0.069(8) 0.018(5) 0.030(6) -0.007(4) -0.011(5) 0.003(5)
N15 0.047(6) 0.018(5) 0.035(6) 0.002(4) -0.005(5) 0.006(5)
C12 0.056(8) 0.017(6) 0.017(6) -0.002(5) -0.009(5) 0.009(5)
C13 0.041(8) 0.046(8) 0.037(7) -0.015(6) 0.005(6) 0.012(6)
C14 0.047(8) 0.038(8) 0.052(9) -0.011(7) 0.012(7) -0.009(6)
C15 0.080(10) 0.015(6) 0.036(7) -0.005(5) 0.015(7) 0.006(6)
C16 0.056(9) 0.032(7) 0.033(7) -0.002(6) 0.016(6) 0.005(6)
C17 0.039(7) 0.024(6) 0.029(7) -0.002(5) -0.004(5) -0.002(5)
C21 0.041(7) 0.013(5) 0.028(6) 0.002(5) 0.003(5) -0.006(5)
N22 0.042(7) 0.038(6) 0.027(6) -0.012(5) 0.007(5) -0.010(5)
N23 0.046(7) 0.031(6) 0.036(6) -0.007(5) 0.003(5) 0.004(5)
N24 0.056(7) 0.029(6) 0.044(7) -0.007(5) -0.001(6) 0.015(5)
N25 0.056(7) 0.027(6) 0.039(6) -0.014(5) -0.017(5) 0.021(5)
C41 0.035(7) 0.020(6) 0.032(7) -0.003(5) 0.008(5) 0.003(5)
C42 0.058(9) 0.026(7) 0.061(9) -0.009(6) 0.009(7) 0.022(6)
C43 0.059(10) 0.036(8) 0.097(13) -0.029(8) 0.001(9) 0.026(7)
C44 0.074(11) 0.049(9) 0.062(10) -0.011(8) -0.015(9) 0.036(8)
C45 0.033(7) 0.043(8) 0.056(9) 0.019(7) 0.016(6) 0.010(6)
C46 0.038(7) 0.030(7) 0.049(8) 0.005(6) 0.009(6) 0.015(6)
C22A 0.053(12) 0.029(13) 0.028(9) 0.010(9) 0.012(9) 0.022(10)
C23A 0.062(18) 0.033(11) 0.033(10) 0.012(10) 0.022(13) 0.021(14)
C24A 0.064(13) 0.048(15) 0.028(11) 0.017(9) 0.025(10) 0.018(10)
C25A 0.055(15) 0.051(16) 0.036(11) 0.009(10) 0.016(11) 0.024(10)
C26A 0.047(13) 0.038(11) 0.041(11) 0.014(13) 0.009(13) 0.019(10)
C27A 0.054(13) 0.023(11) 0.035(12) 0.006(9) 0.017(10) 0.019(10)
C22B 0.060(12) 0.027(13) 0.031(11) 0.001(10) 0.020(9) 0.034(11)
C23B 0.05(2) 0.049(14) 0.044(14) 0.020(15) 0.018(13) 0.024(17)
C24B 0.060(14) 0.048(17) 0.021(11) 0.010(11) 0.020(9) 0.023(11)
C25B 0.036(14) 0.037(16) 0.033(15) -0.005(12) 0.020(10) 0.008(13)
C26B 0.049(15) 0.040(13) 0.029(13) 0.010(14) 0.010(13) 0.021(12)
C27B 0.061(16) 0.050(17) 0.027(13) 0.001(12) 0.019(10) 0.031(13)
C31A 0.054(6) 0.053(8) 0.040(6) -0.015(6) -0.013(6) 0.036(6)
C32A 0.045(10) 0.066(13) 0.044(9) 0.013(9) 0.008(8) 0.037(10)
C33A 0.050(10) 0.025(8) 0.048(8) 0.004(7) -0.006(8) 0.016(9)
C34A 0.045(9) 0.048(11) 0.050(8) 0.008(8) -0.007(8) 0.023(9)
C35A 0.049(10) 0.045(11) 0.051(9) -0.013(8) -0.011(8) 0.025(9)
C36A 0.057(9) 0.025(9) 0.040(9) 0.000(7) 0.016(8) 0.011(8)
C31B 0.054(6) 0.053(8) 0.040(6) -0.015(6) -0.013(6) 0.036(6)
C32B 0.03(3) 0.09(4) 0.06(3) 0.05(2) -0.01(2) -0.02(2)
C33B 0.033(15) 0.053(19) 0.055(17) 0.017(15) -0.005(11) 0.001(14)
C34B 0.042(16) 0.026(12) 0.038(13) 0.006(10) 0.006(12) 0.024(14)
C35B 0.06(3) 0.004(19) 0.12(3) 0.005(15) -0.01(2) 0.011(13)
C36B 0.03(2) 0.01(2) 0.12(4) 0.00(2) -0.025(16) -0.005(15)
C51A 0.068(7) 0.019(5) 0.033(6) -0.009(4) -0.007(6) 0.015(5)
C52A 0.050(15) 0.015(9) 0.032(9) -0.013(9) 0.002(10) 0.007(10)
C53A 0.057(14) 0.021(10) 0.028(10) -0.004(8) 0.003(10) 0.012(9)
C54A 0.044(12) 0.019(9) 0.035(10) -0.012(9) 0.000(9) 0.015(8)
C55A 0.036(13) 0.029(10) 0.031(9) -0.007(9) 0.007(9) 0.012(10)
C56A 0.049(15) 0.037(12) 0.037(10) -0.005(10) -0.007(11) 0.019(11)
C51B 0.068(7) 0.019(5) 0.033(6) -0.009(4) -0.007(6) 0.015(5)
C52B 0.052(15) 0.019(12) 0.055(17) -0.007(10) 0.006(13) 0.011(11)
C53B 0.049(12) 0.028(10) 0.048(17) 0.000(11) 0.010(13) 0.017(12)
C54B 0.046(11) 0.019(9) 0.025(12) -0.005(9) 0.009(10) 0.011(8)
C55B 0.052(12) 0.016(10) 0.034(12) -0.002(10) 0.011(10) 0.006(9)
C56B 0.065(11) 0.018(10) 0.052(17) -0.003(11) 0.015(13) 0.013(12)

loop_
_atom_type_symbol
_atom_type_description
_atom_type_scat_dispersion_real
_atom_type_scat_dispersion_imag
_atom_type_scat_source
C C 0.0033 0.0016 'International Tables Vol C Tables 4.2.6.8 and 6.1.1.4'
H H 0.0000 0.0000 'International Tables Vol C Tables 4.2.6.8 and 6.1.1.4'
N N 0.0061 0.0033 'International Tables Vol C Tables 4.2.6.8 and 6.1.1.4'
Au Au -2.0133 8.8022 'International Tables Vol C Tables 4.2.6.8 and 6.1.1.4'
O O 0.0106 0.0060 'International Tables Vol C Tables 4.2.6.8 and 6.1.1.4'

loop_
_geom_angle_atom_site_label_1
_geom_angle_atom_site_label_2
_geom_angle_atom_site_label_3
_geom_angle
_geom_angle_site_symmetry_1
_geom_angle_site_symmetry_3
_geom_angle_publ_flag
C11 Au1 C1 176.8(4) . . ?
C11 Au1 Au2 89.0(3) . . ?
C1 Au1 Au2 93.9(3) . . ?
C21 Au2 C4 178.1(4) . . ?
C21 Au2 Au1 91.4(3) . . ?
C4 Au2 Au1 88.2(3) . . ?
C1 O1 C2 115.5(8) . . ?
C1 N3 C31A 126.3(10) . . ?
C1 N3 H3 81.4 . . ?
C31A N3 H3 105.5 . . ?
N3 C1 O1 111.9(10) . . ?
N3 C1 Au1 121.4(8) . . ?
O1 C1 Au1 126.7(8) . . ?
N3 C1 H3 38.0 . . ?
O1 C1 H3 116.9 . . ?
Au1 C1 H3 105.2 . . ?
O1 C2 C3 109.5(10) . . ?
O1 C2 H2A 109.8 . . ?
C3 C2 H2A 109.8 . . ?
O1 C2 H2B 109.8 . . ?
C3 C2 H2B 109.8 . . ?
H2A C2 H2B 108.2 . . ?
C2 C3 H3A 109.5 . . ?
C2 C3 H3B 109.5 . . ?
H3A C3 H3B 109.5 . . ?
C2 C3 H3C 109.5 . . ?
H3A C3 H3C 109.5 . . ?
H3B C3 H3C 109.5 . . ?
N5 C4 N4 117.7(10) . . ?
N5 C4 Au2 123.3(8) . . ?
N4 C4 Au2 119.0(8) . . ?
C4 N4 C41 125.5(9) . . ?
C4 N4 H4 113.1 . . ?
C41 N4 H4 105.3 . . ?
C4 N5 C51A 125.1(9) . . ?
C4 N5 H5 107.4 . . ?
C51A N5 H5 100.6 . . ?
N15 C11 N12 105.2(9) . . ?
N15 C11 Au1 129.1(8) . . ?
N12 C11 Au1 125.7(8) . . ?
N13 N12 C11 110.2(9) . . ?
N13 N12 C12 120.4(9) . . ?
C11 N12 C12 129.3(9) . . ?
N14 N13 N12 106.9(9) . . ?
N13 N14 N15 110.2(9) . . ?
C11 N15 N14 107.4(8) . . ?
N12 C12 C13 111.2(9) . . ?
N12 C12 C17 111.5(10) . . ?
C13 C12 C17 110.8(9) . . ?
N12 C12 H12 107.7 . . ?
C13 C12 H12 107.7 . . ?
C17 C12 H12 107.7 . . ?
C12 C13 C14 110.7(10) . . ?
C12 C13 H13A 109.5 . . ?
C14 C13 H13A 109.5 . . ?
C12 C13 H13B 109.5 . . ?
C14 C13 H13B 109.5 . . ?
H13A C13 H13B 108.1 . . ?
C15 C14 C13 111.5(11) . . ?
C15 C14 H14A 109.3 . . ?
C13 C14 H14A 109.3 . . ?
C15 C14 H14B 109.3 . . ?
C13 C14 H14B 109.3 . . ?
H14A C14 H14B 108.0 . . ?
C14 C15 C16 112.1(10) . . ?
C14 C15 H15A 109.2 . . ?
C16 C15 H15A 109.2 . . ?
C14 C15 H15B 109.2 . . ?
C16 C15 H15B 109.2 . . ?
H15A C15 H15B 107.9 . . ?
C17 C16 C15 109.8(10) . . ?
C17 C16 H16A 109.7 . . ?
C15 C16 H16A 109.7 . . ?
C17 C16 H16B 109.7 . . ?
C15 C16 H16B 109.7 . . ?
H16A C16 H16B 108.2 . . ?
C12 C17 C16 110.9(10) . . ?
C12 C17 H17A 109.5 . . ?
C16 C17 H17A 109.5 . . ?
C12 C17 H17B 109.5 . . ?
C16 C17 H17B 109.5 . . ?
H17A C17 H17B 108.1 . . ?
N25 C21 N22 105.3(9) . . ?
N25 C21 Au2 126.4(8) . . ?
N22 C21 Au2 128.3(9) . . ?
N23 N22 C21 109.9(10) . . ?
N23 N22 C22A 123.3(12) . . ?
C21 N22 C22A 123.0(12) . . ?
N23 N22 C22B 116.7(12) . . ?
C21 N22 C22B 132.5(13) . . ?
C22A N22 C22B 27.7(11) . . ?
N24 N23 N22 105.9(9) . . ?
N23 N24 N25 110.5(10) . . ?
C21 N25 N24 108.4(9) . . ?
N4 C41 C42 109.5(9) . . ?
N4 C41 C46 111.6(9) . . ?
C42 C41 C46 110.5(10) . . ?
N4 C41 H41 108.3 . . ?
C42 C41 H41 108.3 . . ?
C46 C41 H41 108.3 . . ?
C43 C42 C41 111.4(11) . . ?
C43 C42 H42A 109.4 . . ?
C41 C42 H42A 109.4 . . ?
C43 C42 H42B 109.4 . . ?
C41 C42 H42B 109.4 . . ?
H42A C42 H42B 108.0 . . ?
C44 C43 C42 113.1(12) . . ?
C44 C43 H43A 109.0 . . ?
C42 C43 H43A 109.0 . . ?
C44 C43 H43B 109.0 . . ?
C42 C43 H43B 109.0 . . ?
H43A C43 H43B 107.8 . . ?
C43 C44 C45 108.5(12) . . ?
C43 C44 H44A 110.0 . . ?
C45 C44 H44A 110.0 . . ?
C43 C44 H44B 110.0 . . ?
C45 C44 H44B 110.0 . . ?
H44A C44 H44B 108.4 . . ?
C46 C45 C44 111.5(11) . . ?
C46 C45 H45A 109.3 . . ?
C44 C45 H45A 109.3 . . ?
C46 C45 H45B 109.3 . . ?
C44 C45 H45B 109.3 . . ?
H45A C45 H45B 108.0 . . ?
C45 C46 C41 110.9(10) . . ?
C45 C46 H46A 109.5 . . ?
C41 C46 H46A 109.5 . . ?
C45 C46 H46B 109.5 . . ?
C41 C46 H46B 109.5 . . ?
H46A C46 H46B 108.0 . . ?
N22 C22A C23A 115.0(17) . . ?
N22 C22A C27A 105.1(15) . . ?
C23A C22A C27A 109.5(19) . . ?
N22 C22A H22A 109.0 . . ?
C23A C22A H22A 109.0 . . ?
C27A C22A H22A 109.0 . . ?
C22A C23A C24A 112.4(18) . . ?
C22A C23A H23A 109.1 . . ?
C24A C23A H23A 109.1 . . ?
C22A C23A H23B 109.1 . . ?
C24A C23A H23B 109.1 . . ?
H23A C23A H23B 107.9 . . ?
C25A C24A C23A 110.7(19) . . ?
C25A C24A H24A 109.5 . . ?
C23A C24A H24A 109.5 . . ?
C25A C24A H24B 109.5 . . ?
C23A C24A H24B 109.5 . . ?
H24A C24A H24B 108.1 . . ?
C26A C25A C24A 112.9(19) . . ?
C26A C25A H25A 109.0 . . ?
C24A C25A H25A 109.0 . . ?
C26A C25A H25B 109.0 . . ?
C24A C25A H25B 109.0 . . ?
H25A C25A H25B 107.8 . . ?
C25A C26A C27A 112.0(18) . . ?
C25A C26A H26A 109.2 . . ?
C27A C26A H26A 109.2 . . ?
C25A C26A H26B 109.2 . . ?
C27A C26A H26B 109.2 . . ?
H26A C26A H26B 107.9 . . ?
C22A C27A C26A 110.5(17) . . ?
C22A C27A H27A 109.6 . . ?
C26A C27A H27A 109.6 . . ?
C22A C27A H27B 109.6 . . ?
C26A C27A H27B 109.6 . . ?
H27A C27A H27B 108.1 . . ?
C27B C22B C23B 112(2) . . ?
C27B C22B N22 118.5(17) . . ?
C23B C22B N22 108.1(18) . . ?
C27B C22B H22B 105.9 . . ?
C23B C22B H22B 105.9 . . ?
N22 C22B H22B 105.9 . . ?
C22B C23B C24B 113(2) . . ?
C22B C23B H23C 109.1 . . ?
C24B C23B H23C 109.1 . . ?
C22B C23B H23D 109.1 . . ?
C24B C23B H23D 109.1 . . ?
H23C C23B H23D 107.8 . . ?
C25B C24B C23B 109.0(19) . . ?
C25B C24B H24C 109.9 . . ?
C23B C24B H24C 109.9 . . ?
C25B C24B H24D 109.9 . . ?
C23B C24B H24D 109.9 . . ?
H24C C24B H24D 108.3 . . ?
C24B C25B C26B 111(2) . . ?
C24B C25B H25C 109.3 . . ?
C26B C25B H25C 109.3 . . ?
C24B C25B H25D 109.3 . . ?
C26B C25B H25D 109.3 . . ?
H25C C25B H25D 108.0 . . ?
C25B C26B C27B 109.1(19) . . ?
C25B C26B H26C 109.9 . . ?
C27B C26B H26C 109.9 . . ?
C25B C26B H26D 109.9 . . ?
C27B C26B H26D 109.9 . . ?
H26C C26B H26D 108.3 . . ?
C22B C27B C26B 114(2) . . ?
C22B C27B H27C 108.6 . . ?
C26B C27B H27C 108.6 . . ?
C22B C27B H27D 108.6 . . ?
C26B C27B H27D 108.6 . . ?
H27C C27B H27D 107.6 . . ?
N3 C31A C36A 113.8(11) . . ?
N3 C31A C32A 109.3(9) . . ?
C36A C31A C32A 113.4(12) . . ?
N3 C31A H31A 106.6 . . ?
C36A C31A H31A 106.6 . . ?
C32A C31A H31A 106.6 . . ?
C33A C32A C31A 111.3(12) . . ?
C33A C32A H32A 109.4 . . ?
C31A C32A H32A 109.4 . . ?
C33A C32A H32B 109.4 . . ?
C31A C32A H32B 109.4 . . ?
H32A C32A H32B 108.0 . . ?
C32A C33A C34A 111.6(14) . . ?
C32A C33A H33A 109.3 . . ?
C34A C33A H33A 109.3 . . ?
C32A C33A H33B 109.3 . . ?
C34A C33A H33B 109.3 . . ?
H33A C33A H33B 108.0 . . ?
C35A C34A C33A 111.7(15) . . ?
C35A C34A H34A 109.3 . . ?
C33A C34A H34A 109.3 . . ?
C35A C34A H34B 109.3 . . ?
C33A C34A H34B 109.3 . . ?
H34A C34A H34B 107.9 . . ?
C36A C35A C34A 111.9(13) . . ?
C36A C35A H35A 109.2 . . ?
C34A C35A H35A 109.2 . . ?
C36A C35A H35B 109.2 . . ?
C34A C35A H35B 109.2 . . ?
H35A C35A H35B 107.9 . . ?
C31A C36A C35A 113.5(12) . . ?
C31A C36A H36A 108.9 . . ?
C35A C36A H36A 108.9 . . ?
C31A C36A H36B 108.9 . . ?
C35A C36A H36B 108.9 . . ?
H36A C36A H36B 107.7 . . ?
C33B C32B H32C 109.2 . . ?
C33B C32B H32D 109.2 . . ?
H32C C32B H32D 107.9 . . ?
C32B C33B C34B 112(2) . . ?
C32B C33B H33C 109.3 . . ?
C34B C33B H33C 109.3 . . ?
C32B C33B H33D 109.3 . . ?
C34B C33B H33D 109.3 . . ?
H33C C33B H33D 107.9 . . ?
C33B C34B C35B 112(3) . . ?
C33B C34B H34C 109.2 . . ?
C35B C34B H34C 109.2 . . ?
C33B C34B H34D 109.2 . . ?
C35B C34B H34D 109.2 . . ?
H34C C34B H34D 107.9 . . ?
C36B C35B C34B 111(2) . . ?
C36B C35B H35C 109.5 . . ?
C34B C35B H35C 109.5 . . ?
C36B C35B H35D 109.5 . . ?
C34B C35B H35D 109.5 . . ?
H35C C35B H35D 108.1 . . ?
C35B C36B H36C 109.9 . . ?
C35B C36B H36D 109.9 . . ?
H36C C36B H36D 108.3 . . ?
C56A C51A C52A 122.6(14) . . ?
C56A C51A N5 117.2(11) . . ?
C52A C51A N5 109.4(10) . . ?
C56A C51A H51A 101.1 . . ?
C52A C51A H51A 101.1 . . ?
N5 C51A H51A 101.1 . . ?
C51A C52A C53A 112.4(13) . . ?
C51A C52A H52A 109.1 . . ?
C53A C52A H52A 109.1 . . ?
C51A C52A H52B 109.1 . . ?
C53A C52A H52B 109.1 . . ?
H52A C52A H52B 107.9 . . ?
C54A C53A C52A 109.2(15) . . ?
C54A C53A H53A 109.8 . . ?
C52A C53A H53A 109.8 . . ?
C54A C53A H53B 109.8 . . ?
C52A C53A H53B 109.8 . . ?
H53A C53A H53B 108.3 . . ?
C55A C54A C53A 111.5(16) . . ?
C55A C54A H54A 109.3 . . ?
C53A C54A H54A 109.3 . . ?
C55A C54A H54B 109.3 . . ?
C53A C54A H54B 109.3 . . ?
H54A C54A H54B 108.0 . . ?
C54A C55A C56A 110.9(14) . . ?
C54A C55A H55A 109.5 . . ?
C56A C55A H55A 109.5 . . ?
C54A C55A H55B 109.5 . . ?
C56A C55A H55B 109.5 . . ?
H55A C55A H55B 108.1 . . ?
C51A C56A C55A 113.9(14) . . ?
C51A C56A H56A 108.8 . . ?
C55A C56A H56A 108.8 . . ?
C51A C56A H56B 108.8 . . ?
C55A C56A H56B 108.8 . . ?
H56A C56A H56B 107.7 . . ?
C53B C52B H52C 109.4 . . ?
C53B C52B H52D 109.4 . . ?
H52C C52B H52D 108.0 . . ?
C54B C53B C52B 111.7(17) . . ?
C54B C53B H53C 109.3 . . ?
C52B C53B H53C 109.3 . . ?
C54B C53B H53D 109.3 . . ?
C52B C53B H53D 109.3 . . ?
H53C C53B H53D 107.9 . . ?
C55B C54B C53B 112.8(17) . . ?
C55B C54B H54C 109.0 . . ?
C53B C54B H54C 109.0 . . ?
C55B C54B H54D 109.0 . . ?
C53B C54B H54D 109.0 . . ?
H54C C54B H54D 107.8 . . ?
C54B C55B C56B 108.0(15) . . ?
C54B C55B H55C 110.1 . . ?
C56B C55B H55C 110.1 . . ?
C54B C55B H55D 110.1 . . ?
C56B C55B H55D 110.1 . . ?
H55C C55B H55D 108.4 . . ?
C55B C56B H56C 108.5 . . ?
C55B C56B H56D 108.5 . . ?
H56C C56B H56D 107.5 . . ?

loop_
_geom_bond_atom_site_label_1
_geom_bond_atom_site_label_2
_geom_bond_distance
_geom_bond_site_symmetry_2
_geom_bond_publ_flag
Au1 C11 2.012(11) . ?
Au1 C1 2.015(11) . ?
Au1 Au2 3.2880(9) . ?
Au2 C21 2.023(11) . ?
Au2 C4 2.068(10) . ?
O1 C1 1.333(12) . ?
O1 C2 1.463(13) . ?
N3 C1 1.318(13) . ?
N3 C31A 1.474(14) . ?
N3 H3 0.9325 . ?
C1 H3 1.4973 . ?
C2 C3 1.476(16) . ?
C2 H2A 0.9900 . ?
C2 H2B 0.9900 . ?
C3 H3A 0.9800 . ?
C3 H3B 0.9800 . ?
C3 H3C 0.9800 . ?
C4 N5 1.319(14) . ?
C4 N4 1.338(12) . ?
N4 C41 1.458(14) . ?
N4 H4 0.9398 . ?
N5 C51A 1.474(13) . ?
N5 H5 1.1943 . ?
C11 N15 1.332(13) . ?
C11 N12 1.374(12) . ?
N12 N13 1.353(13) . ?
N12 C12 1.471(13) . ?
N13 N14 1.274(13) . ?
N14 N15 1.396(12) . ?
C12 C13 1.512(16) . ?
C12 C17 1.515(16) . ?
C12 H12 1.0000 . ?
C13 C14 1.542(16) . ?
C13 H13A 0.9900 . ?
C13 H13B 0.9900 . ?
C14 C15 1.478(16) . ?
C14 H14A 0.9900 . ?
C14 H14B 0.9900 . ?
C15 C16 1.535(16) . ?
C15 H15A 0.9900 . ?
C15 H15B 0.9900 . ?
C16 C17 1.528(15) . ?
C16 H16A 0.9900 . ?
C16 H16B 0.9900 . ?
C17 H17A 0.9900 . ?
C17 H17B 0.9900 . ?
C21 N25 1.327(14) . ?
C21 N22 1.365(14) . ?
N22 N23 1.359(13) . ?
N22 C22A 1.42(2) . ?
N22 C22B 1.61(3) . ?
N23 N24 1.293(13) . ?
N24 N25 1.359(12) . ?
C41 C42 1.518(14) . ?
C41 C46 1.531(15) . ?
C41 H41 1.0000 . ?
C42 C43 1.514(18) . ?
C42 H42A 0.9900 . ?
C42 H42B 0.9900 . ?
C43 C44 1.49(2) . ?
C43 H43A 0.9900 . ?
C43 H43B 0.9900 . ?
C44 C45 1.577(17) . ?
C44 H44A 0.9900 . ?
C44 H44B 0.9900 . ?
C45 C46 1.513(16) . ?
C45 H45A 0.9900 . ?
C45 H45B 0.9900 . ?
C46 H46A 0.9900 . ?
C46 H46B 0.9900 . ?
C22A C23A 1.483(18) . ?
C22A C27A 1.490(18) . ?
C22A H22A 1.0000 . ?
C23A C24A 1.528(19) . ?
C23A H23A 0.9900 . ?
C23A H23B 0.9900 . ?
C24A C25A 1.503(19) . ?
C24A H24A 0.9900 . ?
C24A H24B 0.9900 . ?
C25A C26A 1.502(19) . ?
C25A H25A 0.9900 . ?
C25A H25B 0.9900 . ?
C26A C27A 1.530(19) . ?
C26A H26A 0.9900 . ?
C26A H26B 0.9900 . ?
C27A H27A 0.9900 . ?
C27A H27B 0.9900 . ?
C22B C27B 1.475(19) . ?
C22B C23B 1.478(19) . ?
C22B H22B 1.0000 . ?
C23B C24B 1.53(2) . ?
C23B H23C 0.9900 . ?
C23B H23D 0.9900 . ?
C24B C25B 1.51(2) . ?
C24B H24C 0.9900 . ?
C24B H24D 0.9900 . ?
C25B C26B 1.51(2) . ?
C25B H25C 0.9900 . ?
C25B H25D 0.9900 . ?
C26B C27B 1.534(19) . ?
C26B H26C 0.9900 . ?
C26B H26D 0.9900 . ?
C27B H27C 0.9900 . ?
C27B H27D 0.9900 . ?
C31A C36A 1.482(15) . ?
C31A C32A 1.519(15) . ?
C31A H31A 1.0000 . ?
C32A C33A 1.513(17) . ?
C32A H32A 0.9900 . ?
C32A H32B 0.9900 . ?
C33A C34A 1.520(16) . ?
C33A H33A 0.9900 . ?
C33A H33B 0.9900 . ?
C34A C35A 1.507(16) . ?
C34A H34A 0.9900 . ?
C34A H34B 0.9900 . ?
C35A C36A 1.499(17) . ?
C35A H35A 0.9900 . ?
C35A H35B 0.9900 . ?
C36A H36A 0.9900 . ?
C36A H36B 0.9900 . ?
C32B C33B 1.51(2) . ?
C32B H32C 0.9900 . ?
C32B H32D 0.9900 . ?
C33B C34B 1.51(2) . ?
C33B H33C 0.9900 . ?
C33B H33D 0.9900 . ?
C34B C35B 1.52(2) . ?
C34B H34C 0.9900 . ?
C34B H34D 0.9900 . ?
C35B C36B 1.50(2) . ?
C35B H35C 0.9900 . ?
C35B H35D 0.9900 . ?
C36B H36C 0.9900 . ?
C36B H36D 0.9900 . ?
C51A C56A 1.404(16) . ?
C51A C52A 1.450(16) . ?
C51A H51A 1.0000 . ?
C52A C53A 1.562(17) . ?
C52A H52A 0.9900 . ?
C52A H52B 0.9900 . ?
C53A C54A 1.534(17) . ?
C53A H53A 0.9900 . ?
C53A H53B 0.9900 . ?
C54A C55A 1.533(17) . ?
C54A H54A 0.9900 . ?
C54A H54B 0.9900 . ?
C55A C56A 1.548(17) . ?
C55A H55A 0.9900 . ?
C55A H55B 0.9900 . ?
C56A H56A 0.9900 . ?
C56A H56B 0.9900 . ?
C52B C53B 1.560(18) . ?
C52B H52C 0.9900 . ?
C52B H52D 0.9900 . ?
C53B C54B 1.534(17) . ?
C53B H53C 0.9900 . ?
C53B H53D 0.9900 . ?
C54B C55B 1.534(18) . ?
C54B H54C 0.9900 . ?
C54B H54D 0.9900 . ?
C55B C56B 1.558(18) . ?
C55B H55C 0.9900 . ?
C55B H55D 0.9900 . ?
C56B H56C 0.9900 . ?
C56B H56D 0.9900 . ?

loop_
_geom_torsion_atom_site_label_1
_geom_torsion_atom_site_label_2
_geom_torsion_atom_site_label_3
_geom_torsion_atom_site_label_4
_geom_torsion
_geom_torsion_site_symmetry_1
_geom_torsion_site_symmetry_2
_geom_torsion_site_symmetry_3
_geom_torsion_site_symmetry_4
_geom_torsion_publ_flag
C11 Au1 Au2 C21 109.6(4) . . . . ?
C1 Au1 Au2 C21 -69.1(4) . . . . ?
C11 Au1 Au2 C4 -72.3(4) . . . . ?
C1 Au1 Au2 C4 109.0(4) . . . . ?
C31A N3 C1 O1 -3.1(17) . . . . ?
C31A N3 C1 Au1 176.6(9) . . . . ?
C2 O1 C1 N3 178.1(11) . . . . ?
C2 O1 C1 Au1 -1.7(15) . . . . ?
C11 Au1 C1 N3 -107(7) . . . . ?
Au2 Au1 C1 N3 49.2(10) . . . . ?
C11 Au1 C1 O1 73(7) . . . . ?
Au2 Au1 C1 O1 -131.1(10) . . . . ?
C1 O1 C2 C3 165.9(12) . . . . ?
C21 Au2 C4 N5 -179(100) . . . . ?
Au1 Au2 C4 N5 103.6(9) . . . . ?
C21 Au2 C4 N4 2(13) . . . . ?
Au1 Au2 C4 N4 -75.2(8) . . . . ?
N5 C4 N4 C41 179.4(10) . . . . ?
Au2 C4 N4 C41 -1.8(14) . . . . ?
N4 C4 N5 C51A -174.4(10) . . . . ?
Au2 C4 N5 C51A 6.8(16) . . . . ?
C1 Au1 C11 N15 -97(7) . . . . ?
Au2 Au1 C11 N15 106.6(11) . . . . ?
C1 Au1 C11 N12 81(7) . . . . ?
Au2 Au1 C11 N12 -75.1(10) . . . . ?
N15 C11 N12 N13 -0.4(13) . . . . ?
Au1 C11 N12 N13 -179.1(8) . . . . ?
N15 C11 N12 C12 178.0(11) . . . . ?
Au1 C11 N12 C12 -0.7(17) . . . . ?
C11 N12 N13 N14 0.7(14) . . . . ?
C12 N12 N13 N14 -177.9(11) . . . . ?
N12 N13 N14 N15 -0.7(14) . . . . ?
N12 C11 N15 N14 0.0(12) . . . . ?
Au1 C11 N15 N14 178.7(8) . . . . ?
N13 N14 N15 C11 0.4(14) . . . . ?
N13 N12 C12 C13 58.2(15) . . . . ?
C11 N12 C12 C13 -120.0(13) . . . . ?
N13 N12 C12 C17 -65.9(14) . . . . ?
C11 N12 C12 C17 115.8(13) . . . . ?
N12 C12 C13 C14 179.4(10) . . . . ?
C17 C12 C13 C14 -56.1(14) . . . . ?
C12 C13 C14 C15 55.0(15) . . . . ?
C13 C14 C15 C16 -55.1(16) . . . . ?
C14 C15 C16 C17 55.9(15) . . . . ?
N12 C12 C17 C16 -177.7(9) . . . . ?
C13 C12 C17 C16 57.9(13) . . . . ?
C15 C16 C17 C12 -56.6(13) . . . . ?
C4 Au2 C21 N25 -53(13) . . . . ?
Au1 Au2 C21 N25 23.7(10) . . . . ?
C4 Au2 C21 N22 127(12) . . . . ?
Au1 Au2 C21 N22 -156.5(10) . . . . ?
N25 C21 N22 N23 2.4(12) . . . . ?
Au2 C21 N22 N23 -177.4(8) . . . . ?
N25 C21 N22 C22A 161.0(12) . . . . ?
Au2 C21 N22 C22A -18.8(18) . . . . ?
N25 C21 N22 C22B -165.9(16) . . . . ?
Au2 C21 N22 C22B 14(2) . . . . ?
C21 N22 N23 N24 -2.5(13) . . . . ?
C22A N22 N23 N24 -161.0(13) . . . . ?
C22B N22 N23 N24 167.9(13) . . . . ?
N22 N23 N24 N25 1.6(13) . . . . ?
N22 C21 N25 N24 -1.4(12) . . . . ?
Au2 C21 N25 N24 178.4(8) . . . . ?
N23 N24 N25 C21 -0.1(13) . . . . ?
C4 N4 C41 C42 155.2(10) . . . . ?
C4 N4 C41 C46 -82.1(13) . . . . ?
N4 C41 C42 C43 178.6(11) . . . . ?
C46 C41 C42 C43 55.2(14) . . . . ?
C41 C42 C43 C44 -57.5(16) . . . . ?
C42 C43 C44 C45 56.0(15) . . . . ?
C43 C44 C45 C46 -55.8(15) . . . . ?
C44 C45 C46 C41 56.4(14) . . . . ?
N4 C41 C46 C45 -177.9(9) . . . . ?
C42 C41 C46 C45 -55.7(13) . . . . ?
N23 N22 C22A C23A 13(3) . . . . ?
C21 N22 C22A C23A -143(2) . . . . ?
C22B N22 C22A C23A 98(4) . . . . ?
N23 N22 C22A C27A -107.3(17) . . . . ?
C21 N22 C22A C27A 97.0(19) . . . . ?
C22B N22 C22A C27A -23(2) . . . . ?
N22 C22A C23A C24A -177.7(18) . . . . ?
C27A C22A C23A C24A -60(3) . . . . ?
C22A C23A C24A C25A 55(3) . . . . ?
C23A C24A C25A C26A -50(3) . . . . ?
C24A C25A C26A C27A 51(3) . . . . ?
N22 C22A C27A C26A -176.8(18) . . . . ?
C23A C22A C27A C26A 59(3) . . . . ?
C25A C26A C27A C22A -55(3) . . . . ?
N23 N22 C22B C27B -155(2) . . . . ?
C21 N22 C22B C27B 12(3) . . . . ?
C22A N22 C22B C27B 93(4) . . . . ?
N23 N22 C22B C23B 76(3) . . . . ?
C21 N22 C22B C23B -116(2) . . . . ?
C22A N22 C22B C23B -35(3) . . . . ?
C27B C22B C23B C24B 53(4) . . . . ?
N22 C22B C23B C24B -175(2) . . . . ?
C22B C23B C24B C25B -57(4) . . . . ?
C23B C24B C25B C26B 59(3) . . . . ?
C24B C25B C26B C27B -56(3) . . . . ?
C23B C22B C27B C26B -51(4) . . . . ?
N22 C22B C27B C26B -178(2) . . . . ?
C25B C26B C27B C22B 53(4) . . . . ?
C1 N3 C31A C36A -79.1(16) . . . . ?
C1 N3 C31A C32A 152.9(13) . . . . ?
N3 C31A C32A C33A 179.4(13) . . . . ?
C36A C31A C32A C33A 51.2(19) . . . . ?
C31A C32A C33A C34A -53(2) . . . . ?
C32A C33A C34A C35A 55(2) . . . . ?
C33A C34A C35A C36A -53(2) . . . . ?
N3 C31A C36A C35A -176.5(12) . . . . ?
C32A C31A C36A C35A -50.7(18) . . . . ?
C34A C35A C36A C31A 51.5(19) . . . . ?
C32B C33B C34B C35B -52(5) . . . . ?
C33B C34B C35B C36B 58(4) . . . . ?
C4 N5 C51A C56A 68.3(18) . . . . ?
C4 N5 C51A C52A -146.4(14) . . . . ?
C56A C51A C52A C53A -42(3) . . . . ?
N5 C51A C52A C53A 175.1(16) . . . . ?
C51A C52A C53A C54A 48(3) . . . . ?
C52A C53A C54A C55A -57(2) . . . . ?
C53A C54A C55A C56A 55(2) . . . . ?
C52A C51A C56A C55A 40(3) . . . . ?
N5 C51A C56A C55A -180.0(14) . . . . ?
C54A C55A C56A C51A -44(2) . . . . ?
C52B C53B C54B C55B -54(3) . . . . ?
C53B C54B C55B C56B 50(3) . . . . ?
